data_4109870
loop_
_publ_author_name
'Erin A. MacLachlan'
'Fiona M. Hess'
'Brian O. Patrick'
'Michael D. Fryzuk'

_publ_section_title
;
 New Side-On Bound Dinitrogen Complexes of Zirconium Supported by an
 Arene-Bridged Diamidophosphine Ligand and Their Reactivity with
 Dihydrogen
;
_journal_name_full 'Journal of the American Chemical Society'
_journal_page_first 10895
_journal_page_last 10905
_journal_paper_doi 10.1021/ja073753v
_journal_volume 129
_journal_year 2007
_chemical_formula_moiety 'C42 H49 N2 P Si Zr'
_chemical_formula_sum 'C42 H49 N2 P Si Zr'
_chemical_formula_weight 732.11
_chemical_name_common '[NPN]*ZrTMS'
_chemical_name_systematic
;
 ?
;
_space_group_IT_number 2
_symmetry_cell_setting triclinic
_symmetry_space_group_name_Hall '-P 1'
_symmetry_space_group_name_H-M 'P -1'
_atom_sites_solution_hydrogens geom
_atom_sites_solution_primary direct
_atom_sites_solution_secondary difmap
_audit_creation_method SHELXL-97
_cell_angle_alpha 86.9080(10)
_cell_angle_beta 78.1770(10)
_cell_angle_gamma 76.0500(10)
_cell_formula_units_Z 2
_cell_length_a 9.22160(10)
_cell_length_b 11.5343(2)
_cell_length_c 19.5329(3)
_cell_measurement_reflns_used 9617
_cell_measurement_temperature 173(2)
_cell_measurement_theta_max 25.966
_cell_measurement_theta_min 2.591
_cell_volume 1973.54(5)
_computing_structure_refinement 'SHELXL-97 (Sheldrick, 1997)'
_diffrn_ambient_temperature 173(2)
_diffrn_measured_fraction_theta_full 0.988
_diffrn_measured_fraction_theta_max 0.988
_diffrn_radiation_monochromator graphite
_diffrn_radiation_source 'fine-focus sealed tube'
_diffrn_radiation_type MoK\a
_diffrn_radiation_wavelength 0.71073
_diffrn_reflns_av_R_equivalents 0.0384
_diffrn_reflns_av_sigmaI/netI 0.0413
_diffrn_reflns_limit_h_max 12
_diffrn_reflns_limit_h_min -12
_diffrn_reflns_limit_k_max 15
_diffrn_reflns_limit_k_min -15
_diffrn_reflns_limit_l_max 25
_diffrn_reflns_limit_l_min -25
_diffrn_reflns_number 43622
_diffrn_reflns_theta_full 28.03
_diffrn_reflns_theta_max 28.03
_diffrn_reflns_theta_min 1.07
_exptl_absorpt_coefficient_mu 0.379
_exptl_absorpt_correction_T_max 0.9701
_exptl_absorpt_correction_T_min 0.8609
_exptl_absorpt_correction_type multi-scan
_exptl_absorpt_process_details SADABS
_exptl_crystal_colour red
_exptl_crystal_density_diffrn 1.232
_exptl_crystal_description plate
_exptl_crystal_F_000 768
_exptl_crystal_size_max 0.50
_exptl_crystal_size_mid 0.40
_exptl_crystal_size_min 0.08
_refine_diff_density_max 0.495
_refine_diff_density_min -0.313
_refine_diff_density_rms 0.060
_refine_ls_extinction_method none
_refine_ls_goodness_of_fit_ref 1.109
_refine_ls_hydrogen_treatment mixed
_refine_ls_matrix_type full
_refine_ls_number_parameters 434
_refine_ls_number_reflns 9436
_refine_ls_number_restraints 0
_refine_ls_restrained_S_all 1.109
_refine_ls_R_factor_all 0.0492
_refine_ls_R_factor_gt 0.0349
_refine_ls_shift/su_max 0.040
_refine_ls_shift/su_mean 0.001
_refine_ls_structure_factor_coef Fsqd
_refine_ls_weighting_details 'calc w=1/[\s^2^(Fo^2^)+(0.0530P)^2^+0.0526P] where P=(Fo^2^+2Fc^2^)/3'
_refine_ls_weighting_scheme calc
_refine_ls_wR_factor_gt 0.0916
_refine_ls_wR_factor_ref 0.0973
_reflns_number_gt 7340
_reflns_number_total 9436
_reflns_threshold_expression >2sigma(I)
_cod_data_source_file ja073753vsi20070524_051807.cif
_cod_data_source_block mf643_0m
_cod_database_code 4109870

loop_
_symmetry_equiv_pos_as_xyz
'x, y, z'
'-x, -y, -z'

loop_
_atom_site_label
_atom_site_type_symbol
_atom_site_fract_x
_atom_site_fract_y
_atom_site_fract_z
_atom_site_U_iso_or_equiv
_atom_site_adp_type
_atom_site_occupancy
_atom_site_symmetry_multiplicity
_atom_site_calc_flag
_atom_site_refinement_flags
C39 C 1.0782(2) 0.6995(2) 0.25787(11) 0.0362(5) Uani 1 1 d .
H39A H 1.0926 0.7821 0.2546 0.043 Uiso 1 1 calc R
H39B H 1.0749 0.6748 0.3074 0.043 Uiso 1 1 calc R
C41 C 1.2251(3) 0.5381(2) 0.12742(12) 0.0466(6) Uani 1 1 d .
H41A H 1.1551 0.4854 0.1417 0.070 Uiso 1 1 calc R
H41B H 1.3226 0.4919 0.1014 0.070 Uiso 1 1 calc R
H41C H 1.1809 0.6022 0.0975 0.070 Uiso 1 1 calc R
C42 C 1.3392(3) 0.4759(2) 0.26085(14) 0.0614(7) Uani 1 1 d .
H42A H 1.3724 0.5060 0.2995 0.092 Uiso 1 1 calc R
H42B H 1.4267 0.4229 0.2317 0.092 Uiso 1 1 calc R
H42C H 1.2615 0.4314 0.2796 0.092 Uiso 1 1 calc R
C40 C 1.3981(3) 0.6976(3) 0.17763(16) 0.0650(8) Uani 1 1 d .
H40A H 1.3555 0.7636 0.1485 0.098 Uiso 1 1 calc R
H40B H 1.4921 0.6484 0.1505 0.098 Uiso 1 1 calc R
H40C H 1.4209 0.7297 0.2186 0.098 Uiso 1 1 calc R
Zr1 Zr 0.84675(2) 0.711999(16) 0.238278(9) 0.02511(7) Uani 1 1 d .
P1 P 0.62154(6) 0.90778(4) 0.28701(2) 0.02541(11) Uani 1 1 d .
Si1 Si 1.25729(7) 0.60431(6) 0.20684(3) 0.03693(14) Uani 1 1 d .
N1 N 0.79532(17) 0.82142(14) 0.15137(7) 0.0254(3) Uani 1 1 d .
N2 N 0.70738(18) 0.67100(14) 0.33126(8) 0.0293(3) Uani 1 1 d .
C7 C 0.5626(2) 0.96202(16) 0.20685(9) 0.0251(4) Uani 1 1 d .
C19 C 0.5524(2) 0.71489(17) 0.35712(9) 0.0270(4) Uani 1 1 d .
C14 C 0.4863(2) 0.83438(17) 0.34102(9) 0.0268(4) Uani 1 1 d .
C10 C 0.5064(2) 1.05323(18) 0.07913(10) 0.0313(4) Uani 1 1 d .
H10 H 0.4890 1.0852 0.0349 0.038 Uiso 1 1 calc R
C8 C 0.6669(2) 0.91371(16) 0.14588(9) 0.0244(4) Uani 1 1 d .
C18 C 0.4556(2) 0.64620(18) 0.39502(10) 0.0336(4) Uani 1 1 d .
H18 H 0.4962 0.5655 0.4066 0.040 Uiso 1 1 calc R
C11 C 0.4008(2) 1.09837(17) 0.13906(10) 0.0313(4) Uani 1 1 d .
C1 C 0.6230(2) 1.03805(18) 0.33496(10) 0.0302(4) Uani 1 1 d .
C15 C 0.3312(2) 0.88216(18) 0.36367(10) 0.0309(4) Uani 1 1 d .
H15 H 0.2896 0.9634 0.3534 0.037 Uiso 1 1 calc R
C22 C 0.9070(2) 0.71077(17) 0.04044(9) 0.0276(4) Uani 1 1 d .
C30 C 0.7899(2) 0.55410(17) 0.34540(10) 0.0319(4) Uani 1 1 d .
C21 C 0.9119(2) 0.79514(16) 0.08899(9) 0.0260(4) Uani 1 1 d .
C35 C 0.8559(2) 0.48128(18) 0.28578(11) 0.0352(5) Uani 1 1 d .
C36 C 0.8189(3) 0.52751(19) 0.21726(11) 0.0368(5) Uani 1 1 d .
H36A H 0.7139 0.5269 0.2130 0.044 Uiso 1 1 calc R
H36B H 0.8938 0.4875 0.1767 0.044 Uiso 1 1 calc R
C23 C 1.0251(2) 0.68436(18) -0.01794(10) 0.0326(4) Uani 1 1 d .
H23 H 1.0225 0.6270 -0.0505 0.039 Uiso 1 1 calc R
C9 C 0.6358(2) 0.96356(17) 0.08164(10) 0.0303(4) Uani 1 1 d .
H9 H 0.7044 0.9354 0.0394 0.036 Uiso 1 1 calc R
C29 C 1.0321(3) 0.9533(2) 0.12411(12) 0.0426(5) Uani 1 1 d .
H29A H 1.1340 0.9694 0.1151 0.064 Uiso 1 1 calc R
H29B H 1.0055 0.9289 0.1730 0.064 Uiso 1 1 calc R
H29C H 0.9576 1.0258 0.1150 0.064 Uiso 1 1 calc R
C26 C 1.0308(2) 0.85439(17) 0.07665(10) 0.0314(4) Uani 1 1 d .
C24 C 1.1458(3) 0.7393(2) -0.02975(11) 0.0391(5) Uani 1 1 d .
C25 C 1.1460(2) 0.82396(19) 0.01782(11) 0.0386(5) Uani 1 1 d .
H25 H 1.2279 0.8628 0.0100 0.046 Uiso 1 1 calc R
C27 C 0.7756(2) 0.65188(19) 0.04927(10) 0.0344(5) Uani 1 1 d .
H27A H 0.7917 0.5974 0.0102 0.052 Uiso 1 1 calc R
H27B H 0.6808 0.7131 0.0501 0.052 Uiso 1 1 calc R
H27C H 0.7685 0.6068 0.0933 0.052 Uiso 1 1 calc R
C12 C 0.4324(2) 1.05166(17) 0.20259(10) 0.0309(4) Uani 1 1 d .
H12 H 0.3636 1.0814 0.2445 0.037 Uiso 1 1 calc R
C17 C 0.3022(2) 0.69602(19) 0.41520(11) 0.0361(5) Uani 1 1 d .
H17 H 0.2389 0.6475 0.4401 0.043 Uiso 1 1 calc R
C32 C 0.9275(3) 0.4106(2) 0.41634(13) 0.0514(6) Uani 1 1 d .
H32 H 0.9508 0.3851 0.4607 0.062 Uiso 1 1 calc R
C31 C 0.8244(2) 0.51967(19) 0.41109(11) 0.0388(5) Uani 1 1 d .
C2 C 0.6398(3) 1.1444(2) 0.30152(12) 0.0460(6) Uani 1 1 d .
H2 H 0.6453 1.1516 0.2524 0.055 Uiso 1 1 calc R
C13 C 0.2610(3) 1.1962(2) 0.13470(12) 0.0454(5) Uani 1 1 d .
H13A H 0.1705 1.1728 0.1617 0.068 Uiso 1 1 calc R
H13B H 0.2511 1.2092 0.0857 0.068 Uiso 1 1 calc R
H13C H 0.2707 1.2701 0.1539 0.068 Uiso 1 1 calc R
C20 C 0.0662(3) 0.8665(2) 0.42462(13) 0.0492(6) Uani 1 1 d .
H20A H 0.0440 0.8842 0.4747 0.074 Uiso 1 1 calc R
H20B H 0.0094 0.8088 0.4161 0.074 Uiso 1 1 calc R
H20C H 0.0357 0.9402 0.3984 0.074 Uiso 1 1 calc R
C34 C 0.9627(3) 0.3743(2) 0.29432(13) 0.0509(6) Uani 1 1 d .
H34 H 1.0124 0.3255 0.2547 0.061 Uiso 1 1 calc R
C38 C 0.7572(3) 0.6003(2) 0.47319(11) 0.0479(6) Uani 1 1 d .
H38A H 0.7669 0.6817 0.4601 0.072 Uiso 1 1 calc R
H38B H 0.8116 0.5716 0.5113 0.072 Uiso 1 1 calc R
H38C H 0.6492 0.6002 0.4887 0.072 Uiso 1 1 calc R
C16 C 0.2352(2) 0.81424(19) 0.40089(10) 0.0354(5) Uani 1 1 d .
C6 C 0.6167(3) 1.0298(2) 0.40674(11) 0.0507(6) Uani 1 1 d .
H6 H 0.6044 0.9580 0.4310 0.061 Uiso 1 1 calc R
C3 C 0.6488(3) 1.2402(2) 0.33897(15) 0.0606(7) Uani 1 1 d .
H3 H 0.6588 1.3131 0.3155 0.073 Uiso 1 1 calc R
C5 C 0.6283(4) 1.1268(3) 0.44318(13) 0.0677(9) Uani 1 1 d .
H5 H 0.6257 1.1203 0.4921 0.081 Uiso 1 1 calc R
C4 C 0.6433(3) 1.2304(3) 0.40935(15) 0.0638(8) Uani 1 1 d .
H4 H 0.6499 1.2963 0.4347 0.077 Uiso 1 1 calc R
C33 C 0.9967(3) 0.3386(2) 0.35889(14) 0.0582(7) Uani 1 1 d .
C28 C 1.2739(3) 0.7067(3) -0.09307(13) 0.0623(8) Uani 1 1 d .
H28A H 1.3332 0.7679 -0.1006 0.093 Uiso 1 1 calc R
H28B H 1.2308 0.7020 -0.1344 0.093 Uiso 1 1 calc R
H28C H 1.3404 0.6292 -0.0850 0.093 Uiso 1 1 calc R
C37 C 1.1124(4) 0.2209(3) 0.36719(18) 0.0962(13) Uani 1 1 d .
H37A H 1.2160 0.2317 0.3505 0.144 Uiso 1 1 calc R
H37B H 1.0955 0.1584 0.3397 0.144 Uiso 1 1 calc R
H37C H 1.0994 0.1973 0.4166 0.144 Uiso 1 1 calc R

loop_
_atom_site_aniso_label
_atom_site_aniso_U_11
_atom_site_aniso_U_22
_atom_site_aniso_U_33
_atom_site_aniso_U_23
_atom_site_aniso_U_13
_atom_site_aniso_U_12
C39 0.0330(11) 0.0390(12) 0.0368(11) -0.0030(9) -0.0087(9) -0.0065(9)
C41 0.0437(14) 0.0443(13) 0.0453(13) -0.0058(10) -0.0103(11) 0.0043(10)
C42 0.0605(17) 0.0615(18) 0.0620(17) 0.0010(14) -0.0297(14) 0.0008(14)
C40 0.0420(15) 0.074(2) 0.0790(19) -0.0055(16) 0.0016(14) -0.0237(14)
Zr1 0.02414(11) 0.02615(11) 0.02247(10) 0.00020(7) -0.00151(7) -0.00369(7)
P1 0.0291(3) 0.0246(2) 0.0191(2) -0.00041(18) -0.00033(19) -0.00354(19)
Si1 0.0278(3) 0.0400(3) 0.0424(3) -0.0026(3) -0.0085(2) -0.0049(2)
N1 0.0252(8) 0.0275(8) 0.0203(7) -0.0020(6) 0.0008(6) -0.0042(6)
N2 0.0303(9) 0.0252(8) 0.0273(8) 0.0042(6) 0.0002(7) -0.0027(7)
C7 0.0292(10) 0.0231(9) 0.0221(8) 0.0002(7) -0.0029(7) -0.0063(8)
C19 0.0291(10) 0.0286(10) 0.0204(8) -0.0026(7) -0.0007(7) -0.0042(8)
C14 0.0314(10) 0.0286(10) 0.0182(8) -0.0016(7) -0.0001(7) -0.0064(8)
C10 0.0384(11) 0.0294(10) 0.0257(9) -0.0005(8) -0.0100(8) -0.0038(8)
C8 0.0276(10) 0.0223(9) 0.0235(9) -0.0013(7) -0.0030(7) -0.0077(7)
C18 0.0396(12) 0.0266(10) 0.0313(10) 0.0031(8) -0.0002(9) -0.0077(9)
C11 0.0332(11) 0.0267(10) 0.0324(10) -0.0013(8) -0.0080(8) -0.0023(8)
C1 0.0302(10) 0.0342(11) 0.0260(9) -0.0032(8) -0.0019(8) -0.0093(8)
C15 0.0326(11) 0.0286(10) 0.0266(9) -0.0024(8) -0.0005(8) -0.0018(8)
C22 0.0284(10) 0.0298(10) 0.0221(9) 0.0003(7) -0.0042(7) -0.0026(8)
C30 0.0302(11) 0.0261(10) 0.0328(10) 0.0059(8) 0.0031(8) -0.0031(8)
C21 0.0270(10) 0.0268(10) 0.0198(8) 0.0028(7) -0.0005(7) -0.0019(8)
C35 0.0347(11) 0.0273(10) 0.0369(11) 0.0025(8) 0.0067(9) -0.0067(9)
C36 0.0373(12) 0.0385(12) 0.0334(11) -0.0050(9) 0.0018(9) -0.0133(9)
C23 0.0373(11) 0.0312(11) 0.0247(9) -0.0037(8) -0.0004(8) -0.0033(9)
C9 0.0354(11) 0.0299(10) 0.0228(9) -0.0029(7) -0.0032(8) -0.0042(8)
C29 0.0486(14) 0.0358(12) 0.0437(12) -0.0049(10) 0.0010(10) -0.0179(10)
C26 0.0349(11) 0.0267(10) 0.0303(10) 0.0024(8) -0.0021(8) -0.0070(8)
C24 0.0390(12) 0.0414(12) 0.0292(10) -0.0005(9) 0.0063(9) -0.0055(10)
C25 0.0365(12) 0.0364(12) 0.0388(11) 0.0019(9) 0.0067(9) -0.0132(9)
C27 0.0352(11) 0.0417(12) 0.0269(10) -0.0037(8) -0.0062(8) -0.0094(9)
C12 0.0296(10) 0.0304(10) 0.0276(9) -0.0050(8) 0.0016(8) -0.0023(8)
C17 0.0356(12) 0.0372(12) 0.0335(11) 0.0001(9) 0.0034(9) -0.0134(9)
C32 0.0448(14) 0.0477(14) 0.0434(13) 0.0212(11) 0.0082(11) 0.0051(11)
C31 0.0360(12) 0.0365(12) 0.0345(11) 0.0106(9) 0.0035(9) -0.0014(9)
C2 0.0642(16) 0.0418(13) 0.0394(12) 0.0030(10) -0.0174(11) -0.0215(12)
C13 0.0439(13) 0.0411(13) 0.0422(12) -0.0020(10) -0.0091(10) 0.0083(10)
C20 0.0356(13) 0.0519(15) 0.0518(14) -0.0074(11) 0.0102(10) -0.0084(11)
C34 0.0533(15) 0.0320(12) 0.0495(13) 0.0024(10) 0.0176(11) 0.0006(11)
C38 0.0531(15) 0.0516(15) 0.0315(11) 0.0063(10) -0.0057(10) -0.0013(11)
C16 0.0309(11) 0.0401(12) 0.0313(10) -0.0066(9) 0.0025(8) -0.0066(9)
C6 0.0726(18) 0.0609(16) 0.0279(11) -0.0010(10) -0.0076(11) -0.0353(14)
C3 0.083(2) 0.0396(14) 0.0723(19) 0.0014(13) -0.0295(16) -0.0281(14)
C5 0.092(2) 0.090(2) 0.0346(13) -0.0162(13) -0.0073(13) -0.0486(19)
C4 0.0724(19) 0.0628(18) 0.0666(18) -0.0261(14) -0.0109(15) -0.0325(16)
C33 0.0531(15) 0.0374(13) 0.0575(15) 0.0188(12) 0.0174(12) 0.0123(11)
C28 0.0602(17) 0.0701(19) 0.0466(14) -0.0156(13) 0.0250(12) -0.0228(14)
C37 0.098(3) 0.061(2) 0.076(2) 0.0263(17) 0.0242(18) 0.0438(17)

loop_
_atom_type_symbol
_atom_type_description
_atom_type_scat_dispersion_real
_atom_type_scat_dispersion_imag
_atom_type_scat_source
C C 0.0033 0.0016 'International Tables Vol C Tables 4.2.6.8 and 6.1.1.4'
H H 0.0000 0.0000 'International Tables Vol C Tables 4.2.6.8 and 6.1.1.4'
N N 0.0061 0.0033 'International Tables Vol C Tables 4.2.6.8 and 6.1.1.4'
P P 0.1023 0.0942 'International Tables Vol C Tables 4.2.6.8 and 6.1.1.4'
Si Si 0.0817 0.0704 'International Tables Vol C Tables 4.2.6.8 and 6.1.1.4'
Zr Zr -2.9673 0.5597 'International Tables Vol C Tables 4.2.6.8 and 6.1.1.4'

loop_
_geom_angle_atom_site_label_1
_geom_angle_atom_site_label_2
_geom_angle_atom_site_label_3
_geom_angle
Si1 C39 Zr1 124.73(10)
N2 Zr1 N1 131.71(6)
N2 Zr1 C39 108.91(7)
N1 Zr1 C39 114.08(7)
N2 Zr1 C36 76.76(7)
N1 Zr1 C36 106.93(7)
C39 Zr1 C36 110.05(8)
N2 Zr1 P1 69.20(4)
N1 Zr1 P1 71.77(4)
C39 Zr1 P1 118.26(6)
C36 Zr1 P1 127.37(6)
N2 Zr1 C30 30.52(6)
N1 Zr1 C30 154.30(6)
C39 Zr1 C30 91.45(7)
C36 Zr1 C30 58.50(7)
P1 Zr1 C30 99.46(4)
N2 Zr1 C35 57.06(6)
N1 Zr1 C35 139.54(6)
C39 Zr1 C35 90.96(7)
C36 Zr1 C35 32.63(7)
P1 Zr1 C35 124.99(4)
C30 Zr1 C35 29.75(6)
C7 P1 C14 111.58(9)
C7 P1 C1 106.62(9)
C14 P1 C1 106.81(8)
C7 P1 Zr1 99.91(6)
C14 P1 Zr1 99.56(6)
C1 P1 Zr1 131.73(7)
C40 Si1 C39 109.01(12)
C40 Si1 C42 109.83(13)
C39 Si1 C42 111.00(12)
C40 Si1 C41 108.09(13)
C39 Si1 C41 112.47(10)
C42 Si1 C41 106.36(12)
C8 N1 C21 116.31(14)
C8 N1 Zr1 130.06(11)
C21 N1 Zr1 113.63(11)
C19 N2 C30 123.89(15)
C19 N2 Zr1 130.32(12)
C30 N2 Zr1 100.86(11)
C12 C7 C8 121.06(16)
C12 C7 P1 124.46(14)
C8 C7 P1 114.26(14)
N2 C19 C18 124.26(17)
N2 C19 C14 117.83(16)
C18 C19 C14 117.82(17)
C15 C14 C19 120.47(17)
C15 C14 P1 126.69(15)
C19 C14 P1 112.78(14)
C9 C10 C11 122.51(18)
C9 C8 N1 123.23(16)
C9 C8 C7 116.70(17)
N1 C8 C7 120.07(15)
C17 C18 C19 119.93(18)
C12 C11 C10 116.96(18)
C12 C11 C13 121.70(18)
C10 C11 C13 121.32(18)
C2 C1 C6 118.3(2)
C2 C1 P1 121.92(15)
C6 C1 P1 119.63(16)
C14 C15 C16 121.78(18)
C23 C22 C21 118.90(17)
C23 C22 C27 119.67(17)
C21 C22 C27 121.40(16)
C31 C30 C35 121.67(19)
C31 C30 N2 122.67(18)
C35 C30 N2 114.90(17)
C31 C30 Zr1 140.71(15)
C35 C30 Zr1 75.39(11)
N2 C30 Zr1 48.61(8)
C26 C21 C22 119.88(16)
C26 C21 N1 119.50(16)
C22 C21 N1 120.62(16)
C34 C35 C30 117.4(2)
C34 C35 C36 124.2(2)
C30 C35 C36 118.12(18)
C34 C35 Zr1 139.92(15)
C30 C35 Zr1 74.86(11)
C36 C35 Zr1 55.43(10)
C35 C36 Zr1 91.94(12)
C24 C23 C22 121.90(18)
C10 C9 C8 120.88(17)
C25 C26 C21 118.67(18)
C25 C26 C29 120.01(18)
C21 C26 C29 121.26(18)
C25 C24 C23 118.04(18)
C25 C24 C28 121.5(2)
C23 C24 C28 120.5(2)
C24 C25 C26 122.55(19)
C11 C12 C7 121.85(17)
C18 C17 C16 123.17(19)
C33 C32 C31 121.9(2)
C32 C31 C30 117.9(2)
C32 C31 C38 121.3(2)
C30 C31 C38 120.76(19)
C3 C2 C1 120.7(2)
C33 C34 C35 121.5(2)
C15 C16 C17 116.82(18)
C15 C16 C20 121.46(19)
C17 C16 C20 121.72(19)
C1 C6 C5 120.0(2)
C4 C3 C2 120.3(2)
C4 C5 C6 120.5(2)
C5 C4 C3 120.2(2)
C34 C33 C32 119.5(2)
C34 C33 C37 120.7(2)
C32 C33 C37 119.8(3)

loop_
_geom_bond_atom_site_label_1
_geom_bond_atom_site_label_2
_geom_bond_distance
C39 Si1 1.870(2)
C39 Zr1 2.214(2)
C41 Si1 1.872(2)
C42 Si1 1.870(3)
C40 Si1 1.864(2)
Zr1 N2 2.1019(15)
Zr1 N1 2.1237(15)
Zr1 C36 2.272(2)
Zr1 P1 2.7348(5)
Zr1 C30 2.7514(18)
Zr1 C35 2.758(2)
P1 C7 1.7939(18)
P1 C14 1.8050(19)
P1 C1 1.817(2)
N1 C8 1.407(2)
N1 C21 1.441(2)
N2 C19 1.392(2)
N2 C30 1.423(2)
C7 C12 1.396(3)
C7 C8 1.414(3)
C19 C18 1.407(3)
C19 C14 1.413(3)
C14 C15 1.390(3)
C10 C9 1.385(3)
C10 C11 1.394(3)
C8 C9 1.406(2)
C18 C17 1.375(3)
C11 C12 1.384(3)
C11 C13 1.509(3)
C1 C2 1.385(3)
C1 C6 1.390(3)
C15 C16 1.391(3)
C22 C23 1.396(3)
C22 C21 1.410(3)
C22 C27 1.503(3)
C30 C31 1.399(3)
C30 C35 1.415(3)
C21 C26 1.401(3)
C35 C34 1.407(3)
C35 C36 1.488(3)
C23 C24 1.384(3)
C29 C26 1.512(3)
C26 C25 1.391(3)
C24 C25 1.384(3)
C24 C28 1.518(3)
C17 C16 1.394(3)
C32 C33 1.381(4)
C32 C31 1.395(3)
C31 C38 1.502(3)
C2 C3 1.385(3)
C20 C16 1.513(3)
C34 C33 1.379(4)
C6 C5 1.395(3)
C3 C4 1.365(4)
C5 C4 1.357(4)
C33 C37 1.535(3)
